data_7009401
loop_
_publ_author_name
'Chadwick, Scott'
'Englich, Ulrich'
'Ruhlandt-Senge, Karin'
'Watson, Charles'
'Bruce, Alice E.'
'Bruce, Mitchell R. M.'

_publ_section_title
;
 Formation of separated versus contact ion pairs in alkali metal
 thiolates and selenolates
;
_journal_issue 13
_journal_name_full 'Journal of the Chemical Society, Dalton Transactions'
_journal_page_first 2167
_journal_paper_doi 10.1039/b000665n
_journal_year 2000
_chemical_formula_sum 'C42 H61 K O7 S'
_chemical_formula_weight 749.07
_space_group_IT_number 2
_symmetry_cell_setting triclinic
_symmetry_space_group_name_Hall '-P 1'
_symmetry_space_group_name_H-M 'P -1'
_atom_sites_solution_hydrogens geom
_atom_sites_solution_primary direct
_atom_sites_solution_secondary difmap
_audit_creation_method SHELXL
_cell_angle_alpha 92.41(3)
_cell_angle_beta 91.39(3)
_cell_angle_gamma 106.17(3)
_cell_formula_units_Z 2
_cell_length_a 10.029(2)
_cell_length_b 13.819(3)
_cell_length_c 15.207(3)
_cell_measurement_reflns_used 20
_cell_measurement_temperature 213(2)
_cell_measurement_theta_max 23
_cell_measurement_theta_min 10
_cell_volume 2021.0(8)
_computing_cell_refinement 'TEXSAN, Molecular Structure Corporation'
_computing_data_collection 'TEXSAN, Molecular Structure Corporation'
_computing_data_reduction 'XPREP, SHELXTL-Plus, Siemens (1994)'
_computing_molecular_graphics 'XP, SHELXTL-Plus, Siemens (1994)'
_computing_publication_material 'XCIF, SHELXTL-Plus, Siemens (1994)'
_computing_structure_refinement 'SHELXL-93 (Sheldrick, 1993)'
_computing_structure_solution 'SHELXS-86 (Sheldrick, 1990)'
_diffrn_ambient_temperature 213(2)
_diffrn_measurement_device 'Rigaku AFC5S'
_diffrn_measurement_method omega
_diffrn_radiation_monochromator graphite
_diffrn_radiation_source 'fine-focus sealed tube'
_diffrn_radiation_type MoK\a
_diffrn_radiation_wavelength 0.71073
_diffrn_reflns_av_R_equivalents 0.0000
_diffrn_reflns_av_sigmaI/netI 0.1264
_diffrn_reflns_limit_h_max 0
_diffrn_reflns_limit_h_min -10
_diffrn_reflns_limit_k_max 14
_diffrn_reflns_limit_k_min -14
_diffrn_reflns_limit_l_max 16
_diffrn_reflns_limit_l_min -11
_diffrn_reflns_number 4973
_diffrn_reflns_theta_max 22.50
_diffrn_reflns_theta_min 1.34
_diffrn_standards_decay_% 3.1
_diffrn_standards_interval_count 150
_diffrn_standards_number 3
_exptl_absorpt_coefficient_mu 0.231
_exptl_absorpt_correction_T_max 0.93
_exptl_absorpt_correction_T_min 0.93
_exptl_absorpt_correction_type psi-scan
_exptl_crystal_colour colorless
_exptl_crystal_density_diffrn 1.231
_exptl_crystal_description cube
_exptl_crystal_F_000 808
_exptl_crystal_size_max 0.3
_exptl_crystal_size_mid 0.3
_exptl_crystal_size_min 0.3
_refine_diff_density_max 0.513
_refine_diff_density_min -0.354
_refine_diff_density_rms 0.061
_refine_ls_extinction_method none
_refine_ls_goodness_of_fit_all 1.027
_refine_ls_goodness_of_fit_obs 1.138
_refine_ls_hydrogen_treatment riding
_refine_ls_matrix_type full
_refine_ls_number_parameters 452
_refine_ls_number_reflns 4973
_refine_ls_number_restraints 26
_refine_ls_restrained_S_all 1.037
_refine_ls_restrained_S_obs 1.154
_refine_ls_R_factor_all 0.1509
_refine_ls_R_factor_obs 0.0642
_refine_ls_shift/esd_max 0.000
_refine_ls_shift/esd_mean 0.000
_refine_ls_structure_factor_coef Fsqd
_refine_ls_weighting_details 'w=1/[\s^2^(Fo^2^)+(0.0908P)^2^+0.4400P] where P=(Fo^2^+2Fc^2^)/3'
_refine_ls_weighting_scheme calc
_refine_ls_wR_factor_all 0.1945
_refine_ls_wR_factor_obs 0.1554
_reflns_number_observed 2775
_reflns_number_total 4973
_reflns_observed_criterion >2sigma(I)
_cod_data_source_file b000665n.txt
_cod_data_source_block Compound_2
_cod_depositor_comments
;
The following automatic conversions were performed:

'_exptl_absorpt_correction_type' tag value 'psi-scans' was replaced
with 'psi-scan' value.

Automatic conversion script
Id: cif_fix_values 1646 2011-03-28 12:23:43Z adriana 

The following automatic conversions were performed:

'_refine_ls_weighting_scheme' value
'w=1/[&Gs&^2&0(Fo&^2&0)+(0.0908P)&^2&0+0.4400P]' was changed to
'calc'. New tag '_refine_ls_weighting_details' was created. The value
of the new tag was set to
'w=1/[&Gs&^2&0(Fo&^2&0)+(0.0908P)&^2&0+0.4400P]'.

Automatic conversion script
Id: cif_fix_values 3143 2015-03-26 13:38:13Z robertas 
;
_cod_original_cell_volume 2021.0(7)
_cod_database_code 7009401

loop_
_symmetry_equiv_pos_as_xyz
'x, y, z'
'-x, -y, -z'

loop_
_atom_site_aniso_label
_atom_site_aniso_U_11
_atom_site_aniso_U_22
_atom_site_aniso_U_33
_atom_site_aniso_U_23
_atom_site_aniso_U_13
_atom_site_aniso_U_12
S1 0.0620(12) 0.0287(9) 0.0551(12) 0.0013(8) 0.0093(9) 0.0136(8)
K1 0.0584(10) 0.0473(9) 0.0526(11) 0.0061(7) 0.0070(8) 0.0300(8)
C1 0.035(4) 0.026(3) 0.037(4) -0.001(3) 0.004(3) 0.010(3)
C2 0.029(4) 0.036(4) 0.038(4) 0.005(3) -0.001(3) 0.011(3)
C3 0.037(4) 0.033(4) 0.032(4) -0.001(3) 0.002(3) 0.012(3)
C4 0.025(3) 0.029(3) 0.034(4) 0.002(3) 0.004(3) 0.005(3)
C5 0.036(4) 0.031(3) 0.032(4) 0.004(3) 0.001(3) 0.007(3)
C6 0.030(3) 0.034(3) 0.029(4) -0.003(3) -0.003(3) 0.010(3)
C7 0.042(4) 0.042(4) 0.036(4) 0.010(3) 0.002(3) 0.020(3)
C8 0.072(5) 0.060(5) 0.043(5) 0.005(4) -0.006(4) 0.026(4)
C9 0.052(5) 0.063(5) 0.061(5) 0.018(4) 0.001(4) 0.022(4)
C10 0.060(5) 0.049(4) 0.057(5) 0.021(4) 0.009(4) 0.014(4)
C11 0.040(4) 0.031(3) 0.035(4) -0.003(3) 0.003(3) 0.011(3)
C12 0.089(6) 0.045(4) 0.060(5) -0.011(4) -0.005(4) 0.028(4)
C13 0.049(5) 0.080(6) 0.112(7) -0.020(5) -0.013(5) 0.035(4)
C14 0.116(7) 0.042(4) 0.083(6) 0.017(4) 0.032(5) 0.040(5)
C15 0.052(4) 0.036(4) 0.035(4) 0.001(3) 0.005(3) 0.021(3)
C16 0.086(6) 0.061(5) 0.039(5) 0.003(4) 0.013(4) 0.033(4)
C17 0.062(5) 0.061(5) 0.046(5) 0.005(3) 0.014(4) 0.029(4)
C18 0.068(5) 0.061(5) 0.048(5) -0.018(4) -0.005(4) 0.027(4)
O1 0.047(3) 0.044(3) 0.060(3) 0.017(2) 0.012(2) 0.021(2)
O2 0.048(3) 0.038(3) 0.055(3) 0.004(2) 0.006(2) 0.021(2)
O3 0.056(3) 0.036(2) 0.047(3) -0.002(2) 0.000(2) 0.015(2)
O4 0.042(3) 0.033(2) 0.053(3) 0.000(2) -0.002(2) 0.012(2)
O5 0.047(3) 0.043(3) 0.053(3) -0.004(2) -0.001(2) 0.020(2)
O6 0.043(3) 0.040(3) 0.048(3) 0.006(2) 0.006(2) 0.013(2)
C19 0.034(4) 0.042(4) 0.046(5) -0.001(3) 0.003(3) 0.003(3)
C20 0.034(4) 0.044(4) 0.052(5) -0.006(4) -0.002(3) 0.006(3)
C21 0.058(5) 0.054(5) 0.058(5) -0.008(4) 0.004(4) 0.023(4)
C22 0.070(5) 0.045(4) 0.069(6) 0.001(4) -0.005(4) 0.031(4)
C23 0.061(5) 0.042(4) 0.063(5) 0.004(4) 0.004(4) 0.025(4)
C24 0.056(4) 0.037(4) 0.066(5) 0.007(4) 0.000(4) 0.020(3)
C25 0.044(4) 0.039(4) 0.040(5) 0.009(3) 0.013(4) 0.002(3)
C26 0.037(4) 0.037(4) 0.047(5) 0.010(3) 0.009(3) 0.010(3)
C27 0.061(5) 0.028(4) 0.059(5) 0.003(3) 0.015(4) 0.017(3)
C28 0.050(4) 0.045(4) 0.053(5) 0.004(3) 0.010(4) 0.024(3)
C29 0.045(4) 0.036(4) 0.054(5) 0.003(3) -0.001(4) 0.022(3)
C30 0.052(4) 0.037(4) 0.052(5) 0.011(3) -0.004(4) 0.016(3)
C31 0.045(4) 0.052(4) 0.052(5) 0.009(4) -0.002(4) 0.004(3)
C32 0.054(5) 0.071(5) 0.045(5) -0.001(4) 0.003(4) 0.006(4)
C33 0.048(5) 0.075(6) 0.045(5) -0.014(4) 0.008(4) -0.003(4)
C34 0.045(4) 0.057(5) 0.050(5) -0.015(4) -0.001(4) 0.010(4)
C35 0.043(4) 0.045(4) 0.048(5) 0.014(4) 0.007(4) 0.007(3)
C36 0.056(5) 0.072(5) 0.037(5) 0.017(4) 0.003(4) 0.010(4)
C37 0.066(5) 0.060(5) 0.029(5) 0.003(4) 0.007(4) -0.001(4)
C38 0.051(4) 0.035(4) 0.049(5) 0.002(4) 0.015(4) 0.006(3)

loop_
_atom_site_label
_atom_site_type_symbol
_atom_site_fract_x
_atom_site_fract_y
_atom_site_fract_z
_atom_site_U_iso_or_equiv
_atom_site_thermal_displace_type
_atom_site_occupancy
_atom_site_calc_flag
_atom_site_refinement_flags
_atom_site_disorder_group
S1 S 0.1531(2) 0.21452(12) 0.22085(12) 0.0483(5) Uani 1 d . .
K1 K -0.1742(2) 0.12414(11) 0.22426(10) 0.0495(5) Uani 1 d . .
C1 C 0.1583(6) 0.3435(4) 0.2351(4) 0.0322(15) Uani 1 d . .
C2 C 0.1562(6) 0.3900(4) 0.3206(4) 0.034(2) Uani 1 d . .
C3 C 0.1299(6) 0.4838(4) 0.3276(4) 0.0339(15) Uani 1 d . .
H3A H 0.1240(6) 0.5126(4) 0.3854(4) 0.041 Uiso 1 d R .
C4 C 0.1125(5) 0.5387(4) 0.2560(4) 0.0297(14) Uani 1 d . .
C5 C 0.1325(6) 0.4978(4) 0.1743(4) 0.0332(15) Uani 1 d . .
H5A H 0.1264(6) 0.5352(4) 0.1233(4) 0.040 Uiso 1 d R .
C6 C 0.1606(6) 0.4053(4) 0.1612(4) 0.0314(14) Uani 1 d . .
C7 C 0.1884(6) 0.3444(4) 0.4086(4) 0.038(2) Uani 1 d . .
C8 C 0.2049(7) 0.4197(5) 0.4882(4) 0.057(2) Uani 1 d . .
H8A H 0.2787(7) 0.4791(5) 0.4782(4) 0.085 Uiso 1 d R .
H8B H 0.1197(7) 0.4377(5) 0.4948(4) 0.085 Uiso 1 d R .
H8C H 0.2264(7) 0.3901(5) 0.5408(4) 0.085 Uiso 1 d R .
C9 C 0.3270(7) 0.3174(5) 0.4034(5) 0.057(2) Uani 1 d . .
H9A H 0.3225(7) 0.2696(5) 0.3549(5) 0.085 Uiso 1 d R .
H9B H 0.4007(7) 0.3774(5) 0.3951(5) 0.085 Uiso 1 d R .
H9C H 0.3447(7) 0.2885(5) 0.4573(5) 0.085 Uiso 1 d R .
C10 C 0.0693(7) 0.2509(5) 0.4294(4) 0.055(2) Uani 1 d . .
H10A H 0.0551(7) 0.2007(5) 0.3818(4) 0.083 Uiso 1 d R .
H10B H 0.0925(7) 0.2234(5) 0.4827(4) 0.083 Uiso 1 d R .
H10C H -0.0141(7) 0.2710(5) 0.4367(4) 0.083 Uiso 1 d R .
C11 C 0.0757(6) 0.6393(4) 0.2653(4) 0.035(2) Uani 1 d . .
C12 C 0.1123(8) 0.6890(5) 0.3576(5) 0.063(2) Uani 1 d . .
H12A H 0.0630(8) 0.6438(5) 0.3997(5) 0.095 Uiso 1 d R .
H12B H 0.2105(8) 0.7026(5) 0.3693(5) 0.095 Uiso 1 d R .
H12C H 0.0869(8) 0.7510(5) 0.3621(5) 0.095 Uiso 1 d R .
C13 C -0.0786(7) 0.6215(6) 0.2472(6) 0.078(3) Uani 1 d . .
H13A H -0.1292(7) 0.5739(6) 0.2871(6) 0.117 Uiso 1 d R .
H13B H -0.1020(7) 0.6840(6) 0.2555(6) 0.117 Uiso 1 d R .
H13C H -0.1025(7) 0.5952(6) 0.1877(6) 0.117 Uiso 1 d R .
C14 C 0.1568(9) 0.7142(5) 0.2009(5) 0.076(3) Uani 1 d . .
H14A H 0.2545(9) 0.7251(5) 0.2126(5) 0.114 Uiso 1 d R .
H14B H 0.1333(9) 0.6881(5) 0.1413(5) 0.114 Uiso 1 d R .
H14C H 0.1339(9) 0.7769(5) 0.2091(5) 0.114 Uiso 1 d R .
C15 C 0.1925(6) 0.3753(4) 0.0673(4) 0.039(2) Uani 1 d . .
C16 C 0.2170(8) 0.4635(5) 0.0058(4) 0.059(2) Uani 1 d . .
H16A H 0.2933(8) 0.5177(5) 0.0296(4) 0.089 Uiso 1 d R .
H16B H 0.2385(8) 0.4421(5) -0.0517(4) 0.089 Uiso 1 d R .
H16C H 0.1350(8) 0.4862(5) 0.0016(4) 0.089 Uiso 1 d R .
C17 C 0.3282(7) 0.3442(5) 0.0670(4) 0.053(2) Uani 1 d . .
H17A H 0.4023(7) 0.3982(5) 0.0934(4) 0.080 Uiso 1 d R .
H17B H 0.3171(7) 0.2851(5) 0.1003(4) 0.080 Uiso 1 d R .
H17C H 0.3498(7) 0.3298(5) 0.0076(4) 0.080 Uiso 1 d R .
C18 C 0.0709(7) 0.2908(5) 0.0251(4) 0.058(2) Uani 1 d . .
H18A H 0.0928(7) 0.2728(5) -0.0333(4) 0.087 Uiso 1 d R .
H18B H 0.0536(7) 0.2327(5) 0.0602(4) 0.087 Uiso 1 d R .
H18C H -0.0103(7) 0.3145(5) 0.0225(4) 0.087 Uiso 1 d R .
O1 O -0.1745(4) 0.0180(3) 0.3783(3) 0.0481(12) Uani 1 d . .
O2 O -0.2889(4) 0.1643(3) 0.3847(3) 0.0452(11) Uani 1 d . .
O3 O -0.3280(4) 0.2621(3) 0.2335(3) 0.0459(11) Uani 1 d . .
O4 O -0.2892(4) 0.1758(3) 0.0686(3) 0.0423(11) Uani 1 d . .
O5 O -0.1929(4) 0.0204(3) 0.0582(3) 0.0465(11) Uani 1 d . .
O6 O -0.1213(4) -0.0635(3) 0.2160(3) 0.0432(11) Uani 1 d . .
C19 C -0.2425(6) 0.0282(5) 0.4556(4) 0.042(2) Uani 1 d . .
C20 C -0.3038(6) 0.1066(5) 0.4581(5) 0.045(2) Uani 1 d . .
C21 C -0.3399(7) 0.2512(5) 0.3891(5) 0.056(2) Uani 1 d . .
H21A H -0.3134(7) 0.2873(5) 0.4450(5) 0.067 Uiso 1 d R .
H21B H -0.4394(7) 0.2317(5) 0.3824(5) 0.067 Uiso 1 d R .
C22 C -0.2816(8) 0.3159(5) 0.3151(5) 0.059(2) Uani 1 d . .
H22A H -0.3066(8) 0.3781(5) 0.3181(5) 0.070 Uiso 1 d R .
H22B H -0.1822(8) 0.3314(5) 0.3201(5) 0.070 Uiso 1 d R .
C23 C -0.2821(7) 0.3209(5) 0.1597(5) 0.053(2) Uani 1 d . .
H23A H -0.1828(7) 0.3364(5) 0.1580(5) 0.064 Uiso 1 d R .
H23B H -0.3068(7) 0.3831(5) 0.1647(5) 0.064 Uiso 1 d R .
C24 C -0.3441(7) 0.2606(5) 0.0769(5) 0.051(2) Uani 1 d . .
H24A H -0.4433(7) 0.2381(5) 0.0810(5) 0.062 Uiso 1 d R .
H24B H -0.3225(7) 0.3015(5) 0.0268(5) 0.062 Uiso 1 d R .
C25 C -0.3326(7) 0.1118(5) -0.0056(4) 0.043(2) Uani 1 d . .
C26 C -0.2781(6) 0.0291(5) -0.0107(4) 0.040(2) Uani 1 d . .
C27 C -0.1494(7) -0.0704(4) 0.0601(4) 0.048(2) Uani 1 d . .
H27A H -0.1060(7) -0.0805(4) 0.0062(4) 0.058 Uiso 1 d R .
H27B H -0.2288(7) -0.1273(4) 0.0664(4) 0.058 Uiso 1 d R .
C28 C -0.0497(7) -0.0606(5) 0.1371(4) 0.047(2) Uani 1 d . .
H28A H -0.0062(7) -0.1143(5) 0.1342(4) 0.057 Uiso 1 d R .
H28B H 0.0214(7) 0.0023(5) 0.1354(4) 0.057 Uiso 1 d R .
C29 C -0.0295(6) -0.0511(5) 0.2910(4) 0.043(2) Uani 1 d . .
H29A H 0.0362(6) 0.0145(5) 0.2923(4) 0.052 Uiso 1 d R .
H29B H 0.0208(6) -0.1008(5) 0.2869(4) 0.052 Uiso 1 d R .
C30 C -0.1103(7) -0.0620(5) 0.3729(4) 0.046(2) Uani 1 d . .
H30A H -0.1789(7) -0.1264(5) 0.3710(4) 0.055 Uiso 1 d R .
H30B H -0.0496(7) -0.0571(5) 0.4237(4) 0.055 Uiso 1 d R .
C31 C -0.2492(7) -0.0318(5) 0.5256(5) 0.051(2) Uani 1 d . .
H31A H -0.2074(7) -0.0864(5) 0.5228(5) 0.062 Uiso 1 d R .
C32 C -0.3198(7) -0.0151(6) 0.6003(5) 0.059(2) Uani 1 d . .
H32A H -0.3246(7) -0.0565(6) 0.6499(5) 0.071 Uiso 1 d R .
C33 C -0.3811(7) 0.0605(6) 0.6025(5) 0.061(2) Uani 1 d . .
H33A H -0.4287(7) 0.0722(6) 0.6541(5) 0.073 Uiso 1 d R .
C34 C -0.3776(7) 0.1219(5) 0.5308(5) 0.052(2) Uani 1 d . .
H34A H -0.4233(7) 0.1743(5) 0.5324(5) 0.062 Uiso 1 d R .
C35 C -0.4219(7) 0.1254(5) -0.0722(5) 0.046(2) Uani 1 d . .
H35A H -0.4592(7) 0.1823(5) -0.0684(5) 0.055 Uiso 1 d R .
C36 C -0.4583(7) 0.0570(6) -0.1424(5) 0.056(2) Uani 1 d . .
H36A H -0.5202(7) 0.0662(6) -0.1884(5) 0.067 Uiso 1 d R .
C37 C -0.4058(8) -0.0248(5) -0.1483(5) 0.055(2) Uani 1 d . .
H37A H -0.4317(8) -0.0721(5) -0.1980(5) 0.066 Uiso 1 d R .
C38 C -0.3168(7) -0.0395(5) -0.0828(5) 0.046(2) Uani 1 d . .
H38A H -0.2807(7) -0.0969(5) -0.0869(5) 0.055 Uiso 1 d R .
O1S O 0.5894(8) 0.7126(6) 0.3396(5) 0.149(3) Uiso 1 d D .
C1S C 0.5922(15) 0.7343(8) 0.2484(6) 0.091(5) Uiso 0.75(3) d PD 1
C2S C 0.5405(14) 0.6346(13) 0.1973(6) 0.090(5) Uiso 0.75(3) d PD 1
C3S C 0.5065(10) 0.5548(6) 0.2671(8) 0.059(4) Uiso 0.75(3) d PD 1
C4S C 0.4970(13) 0.6147(8) 0.3517(7) 0.087(5) Uiso 0.75(3) d PD 1
C1S' C 0.5454(25) 0.7583(12) 0.2655(12) 0.039(10) Uiso 0.25(3) d PD 2
C2S' C 0.5518(33) 0.6884(31) 0.1874(6) 0.081(14) Uiso 0.25(3) d PD 2
C3S' C 0.5416(44) 0.5861(22) 0.2263(19) 0.097(17) Uiso 0.25(3) d PD 2
C4S' C 0.5473(38) 0.6049(8) 0.3248(18) 0.088(14) Uiso 0.25(3) d PD 2

loop_
_atom_type_symbol
_atom_type_description
_atom_type_scat_dispersion_real
_atom_type_scat_dispersion_imag
_atom_type_scat_source
C C 0.0033 0.0016 'International Tables Vol C Tables 4.2.6.8 and 6.1.1.4'
H H 0.0000 0.0000 'International Tables Vol C Tables 4.2.6.8 and 6.1.1.4'
O O 0.0106 0.0060 'International Tables Vol C Tables 4.2.6.8 and 6.1.1.4'
S S 0.1246 0.1234 'International Tables Vol C Tables 4.2.6.8 and 6.1.1.4'
K K 0.2009 0.2494 'International Tables Vol C Tables 4.2.6.8 and 6.1.1.4'

loop_
_geom_angle_atom_site_label_1
_geom_angle_atom_site_label_2
_geom_angle_atom_site_label_3
_geom_angle
_geom_angle_site_symmetry_1
_geom_angle_site_symmetry_3
_geom_angle_publ_flag
C1 S1 K1 97.3(2) . . ?
O3 K1 O6 158.13(13) . . ?
O3 K1 O4 60.56(13) . . ?
O6 K1 O4 115.16(14) . . ?
O3 K1 O1 114.11(13) . . ?
O6 K1 O1 59.83(13) . . ?
O4 K1 O1 155.58(13) . . ?
O3 K1 O2 59.86(13) . . ?
O6 K1 O2 112.70(13) . . ?
O4 K1 O2 117.48(13) . . ?
O1 K1 O2 54.65(12) . . ?
O3 K1 O5 114.13(14) . . ?
O6 K1 O5 61.49(13) . . ?
O4 K1 O5 54.65(12) . . ?
O1 K1 O5 119.29(13) . . ?
O2 K1 O5 151.73(13) . . ?
O3 K1 S1 116.46(10) . . ?
O6 K1 S1 85.41(10) . . ?
O4 K1 S1 107.68(10) . . ?
O1 K1 S1 96.00(10) . . ?
O2 K1 S1 113.98(11) . . ?
O5 K1 S1 93.64(10) . . ?
O3 K1 C29 158.2(2) . . ?
O6 K1 C29 24.91(13) . . ?
O4 K1 C29 138.63(14) . . ?
O1 K1 C29 44.09(14) . . ?
O2 K1 C29 98.39(14) . . ?
O5 K1 C29 83.99(14) . . ?
S1 K1 C29 72.03(12) . . ?
O3 K1 C23 24.41(14) . . ?
O6 K1 C23 159.2(2) . . ?
O4 K1 C23 44.02(15) . . ?
O1 K1 C23 137.53(15) . . ?
O2 K1 C23 82.88(15) . . ?
O5 K1 C23 98.1(2) . . ?
S1 K1 C23 101.23(13) . . ?
C29 K1 C23 173.1(2) . . ?
O3 K1 C28 158.1(2) . . ?
O6 K1 C28 24.10(13) . . ?
O4 K1 C28 98.30(15) . . ?
O1 K1 C28 82.49(14) . . ?
O2 K1 C28 136.54(14) . . ?
O5 K1 C28 44.08(14) . . ?
S1 K1 C28 73.45(12) . . ?
C29 K1 C28 40.8(2) . . ?
C23 K1 C28 139.6(2) . . ?
O3 K1 C22 24.11(14) . . ?
O6 K1 C22 156.5(2) . . ?
O4 K1 C22 83.2(2) . . ?
O1 K1 C22 97.2(2) . . ?
O2 K1 C22 43.77(15) . . ?
O5 K1 C22 137.7(2) . . ?
S1 K1 C22 103.59(14) . . ?
C29 K1 C22 138.0(2) . . ?
C23 K1 C22 41.1(2) . . ?
C28 K1 C22 177.0(2) . . ?
C2 C1 C6 116.9(5) . . ?
C2 C1 S1 121.5(4) . . ?
C6 C1 S1 121.6(4) . . ?
C3 C2 C1 119.0(5) . . ?
C3 C2 C7 116.8(5) . . ?
C1 C2 C7 124.1(5) . . ?
C4 C3 C2 124.1(5) . . ?
C5 C4 C3 115.6(5) . . ?
C5 C4 C11 121.4(5) . . ?
C3 C4 C11 123.0(5) . . ?
C4 C5 C6 124.2(5) . . ?
C5 C6 C1 118.8(5) . . ?
C5 C6 C15 117.4(5) . . ?
C1 C6 C15 123.7(5) . . ?
C8 C7 C9 106.1(5) . . ?
C8 C7 C10 106.4(5) . . ?
C9 C7 C10 110.6(5) . . ?
C8 C7 C2 112.3(5) . . ?
C9 C7 C2 110.1(5) . . ?
C10 C7 C2 111.2(5) . . ?
C13 C11 C12 108.3(5) . . ?
C13 C11 C14 109.4(6) . . ?
C12 C11 C14 106.9(5) . . ?
C13 C11 C4 109.7(5) . . ?
C12 C11 C4 111.8(5) . . ?
C14 C11 C4 110.7(5) . . ?
C16 C15 C6 112.4(5) . . ?
C16 C15 C17 104.9(5) . . ?
C6 C15 C17 110.7(5) . . ?
C16 C15 C18 106.4(5) . . ?
C6 C15 C18 111.2(5) . . ?
C17 C15 C18 111.0(5) . . ?
C19 O1 C30 116.6(5) . . ?
C19 O1 K1 127.1(4) . . ?
C30 O1 K1 116.0(3) . . ?
C20 O2 C21 117.2(5) . . ?
C20 O2 K1 126.4(3) . . ?
C21 O2 K1 116.4(4) . . ?
C22 O3 C23 112.8(5) . . ?
C22 O3 K1 103.1(3) . . ?
C23 O3 K1 102.1(3) . . ?
C25 O4 C24 116.5(5) . . ?
C25 O4 K1 124.9(4) . . ?
C24 O4 K1 115.7(4) . . ?
C26 O5 C27 117.5(5) . . ?
C26 O5 K1 124.6(3) . . ?
C27 O5 K1 113.9(4) . . ?
C28 O6 C29 111.4(5) . . ?
C28 O6 K1 102.1(3) . . ?
C29 O6 K1 99.5(3) . . ?
C31 C19 C20 120.7(6) . . ?
C31 C19 O1 124.4(6) . . ?
C20 C19 O1 114.8(6) . . ?
O2 C20 C34 124.0(6) . . ?
O2 C20 C19 116.3(6) . . ?
C34 C20 C19 119.6(7) . . ?
O2 C21 C22 108.2(5) . . ?
O3 C22 C21 109.6(6) . . ?
O3 C22 K1 52.8(3) . . ?
C21 C22 K1 89.5(4) . . ?
O3 C23 C24 109.1(5) . . ?
O3 C23 K1 53.5(3) . . ?
C24 C23 K1 89.2(4) . . ?
O4 C24 C23 108.0(5) . . ?
O4 C25 C35 125.0(6) . . ?
O4 C25 C26 114.8(6) . . ?
C35 C25 C26 120.2(6) . . ?
O5 C26 C38 124.9(6) . . ?
O5 C26 C25 116.4(6) . . ?
C38 C26 C25 118.7(6) . . ?
O5 C27 C28 108.4(5) . . ?
O6 C28 C27 109.5(5) . . ?
O6 C28 K1 53.8(3) . . ?
C27 C28 K1 88.4(3) . . ?
O6 C29 C30 109.8(5) . . ?
O6 C29 K1 55.6(2) . . ?
C30 C29 K1 90.9(3) . . ?
O1 C30 C29 107.6(5) . . ?
C19 C31 C32 120.0(7) . . ?
C33 C32 C31 119.4(7) . . ?
C32 C33 C34 121.6(7) . . ?
C20 C34 C33 118.5(7) . . ?
C36 C35 C25 119.9(7) . . ?
C35 C36 C37 120.5(7) . . ?
C36 C37 C38 120.4(7) . . ?
C37 C38 C26 120.3(6) . . ?
C1S O1S C4S 110.3(9) . . ?
C1S' O1S C4S' 109.5(9) . . ?
O1S C1S C2S 106.6(8) . . ?
C1S C2S C3S 105.4(5) . . ?
C4S C3S C2S 104.1(5) . . ?
O1S C4S C3S 103.8(8) . . ?
O1S C1S' C2S' 104.6(8) . . ?
C1S' C2S' C3S' 105.1(5) . . ?
C4S' C3S' C2S' 105.8(5) . . ?
O1S C4S' C3S' 105.6(9) . . ?

loop_
_geom_bond_atom_site_label_1
_geom_bond_atom_site_label_2
_geom_bond_distance
_geom_bond_site_symmetry_2
_geom_bond_publ_flag
S1 C1 1.773(5) . ?
S1 K1 3.174(2) . ?
K1 O3 2.767(4) . ?
K1 O6 2.786(4) . ?
K1 O4 2.812(4) . ?
K1 O1 2.815(4) . ?
K1 O2 2.821(4) . ?
K1 O5 2.826(4) . ?
K1 C29 3.330(6) . ?
K1 C23 3.367(7) . ?
K1 C28 3.377(6) . ?
K1 C22 3.383(7) . ?
C1 C2 1.428(8) . ?
C1 C6 1.438(8) . ?
C2 C3 1.393(7) . ?
C2 C7 1.567(8) . ?
C3 C4 1.388(8) . ?
C4 C5 1.385(7) . ?
C4 C11 1.535(8) . ?
C5 C6 1.391(7) . ?
C6 C15 1.536(8) . ?
C7 C8 1.538(8) . ?
C7 C9 1.540(8) . ?
C7 C10 1.545(8) . ?
C11 C13 1.514(8) . ?
C11 C12 1.526(8) . ?
C11 C14 1.532(8) . ?
C15 C16 1.536(8) . ?
C15 C17 1.536(8) . ?
C15 C18 1.539(8) . ?
O1 C19 1.395(7) . ?
O1 C30 1.426(7) . ?
O2 C20 1.386(7) . ?
O2 C21 1.430(7) . ?
O3 C22 1.418(8) . ?
O3 C23 1.423(7) . ?
O4 C25 1.387(7) . ?
O4 C24 1.430(7) . ?
O5 C26 1.366(7) . ?
O5 C27 1.440(7) . ?
O6 C28 1.410(7) . ?
O6 C29 1.422(7) . ?
C19 C31 1.369(9) . ?
C19 C20 1.387(9) . ?
C20 C34 1.386(9) . ?
C21 C22 1.495(9) . ?
C23 C24 1.500(9) . ?
C25 C35 1.389(9) . ?
C25 C26 1.397(8) . ?
C26 C38 1.393(8) . ?
C27 C28 1.498(9) . ?
C29 C30 1.493(8) . ?
C31 C32 1.397(9) . ?
C32 C33 1.350(10) . ?
C33 C34 1.404(9) . ?
C35 C36 1.368(9) . ?
C36 C37 1.374(9) . ?
C37 C38 1.379(9) . ?
O1S C1S 1.430(8) . ?
O1S C1S' 1.433(8) . ?
O1S C4S 1.433(8) . ?
O1S C4S' 1.436(8) . ?
C1S C2S 1.504(11) . ?
C2S C3S 1.54(2) . ?
C3S C4S 1.519(11) . ?
C1S' C2S' 1.513(11) . ?
C2S' C3S' 1.53(2) . ?
C3S' C4S' 1.507(11) . ?

loop_
_cod_changelog_entry_id
_cod_changelog_entry_author
_cod_changelog_entry_date
_cod_changelog_entry_text
1 'Vaitkus, Antanas' 2024-11-17T21:46:36+02:00
;
 Merged data item '_refine_p_factor' with the '_refine_ls_weighting_details'
 data item. Corrected CIF markup in the merged value.
;
